data_4034401
loop_
_publ_author_name
'Klepp, Julian'
'Sadgrove, Nicholas J.'
'Legendre, Sarah V. A.-M.'
'Sumby, Christopher J.'
'Greatrex, Ben W.'

_publ_section_title
;
 Biomimetic Synthesis of Mitchellenes B-H from the Abundant Biological
 Precursor 14-Hydroxy-6,12-muuroloadien-15-oic Acid.
;
_journal_issue 15
_journal_name_full 'The Journal of organic chemistry'
_journal_page_first 9637
_journal_page_last 9647
_journal_paper_doi 10.1021/acs.joc.9b00961
_journal_volume 84
_journal_year 2019
_chemical_absolute_configuration ad
_chemical_formula_moiety 'C15 H22 O2'
_chemical_formula_sum 'C15 H22 O2'
_chemical_formula_weight 234.32
_space_group_crystal_system orthorhombic
_space_group_IT_number 19
_space_group_name_Hall 'P 2ac 2ab'
_space_group_name_H-M_alt 'P 21 21 21'
_atom_sites_solution_hydrogens geom
_atom_sites_solution_primary direct
_audit_creation_date 2019-01-08
_audit_creation_method
;
Olex2 1.2
(compiled 2016.02.19 svn.r3266 for OlexSys, GUI svn.r5155)
;
_cell_angle_alpha 90
_cell_angle_beta 90
_cell_angle_gamma 90
_cell_formula_units_Z 12
_cell_length_a 8.21878(12)
_cell_length_b 15.8290(2)
_cell_length_c 29.2661(4)
_cell_measurement_reflns_used 20160
_cell_measurement_temperature 150.00(14)
_cell_measurement_theta_max 29.1970
_cell_measurement_theta_min 3.6950
_cell_volume 3807.38(9)
_computing_cell_refinement 'CrysAlisPro 1.171.38.46 (Rigaku OD, 2015)'
_computing_data_collection 'CrysAlisPro 1.171.38.46 (Rigaku OD, 2015)'
_computing_data_reduction 'CrysAlisPro 1.171.38.46 (Rigaku OD, 2015)'
_computing_molecular_graphics 'Olex2 (Dolomanov et al., 2009)'
_computing_publication_material 'Olex2 (Dolomanov et al., 2009)'
_computing_structure_refinement 'ShelXL (Sheldrick, 2015)'
_computing_structure_solution 'ShelXS (Sheldrick, 2008)'
_diffrn_ambient_environment N~2~
_diffrn_ambient_temperature 150.00(14)
_diffrn_detector 'CCD plate'
_diffrn_detector_area_resol_mean 16.1695
_diffrn_detector_type Eos
_diffrn_measured_fraction_theta_full 0.996
_diffrn_measured_fraction_theta_max 0.942
_diffrn_measurement_details
;
List of Runs (angles in degrees, time in seconds):

  # Type    Start    End  Width  t~exp~   \w     \q     \k     \f   Frames
--------------------------------------------------------------------------
  1  \w    -45.00  52.50   0.75    5.43    --  -19.50  37.00 -30.00  130
  2  \w    -92.00  25.00   0.75    5.43    --  -19.50 -19.00   0.00  156
  3  \w    -54.00  45.00   0.75    5.43    --   18.95 -37.00  90.00  132
  4  \w     32.00  95.00   0.75    5.43    --   18.95-178.00 -60.00   84
  5  \w     32.00  95.00   0.75    5.43    --   18.95-178.00 120.00   84
  6  \w     -2.00  88.00   0.75    5.43    --   18.95  57.00-120.00  120
  7  \w    -25.00  21.50   0.75    5.43    --  -19.50 -99.00 -60.00   62
  8  \w    -25.00  21.50   0.75    5.43    --  -19.50 -99.00 120.00   62
  9  \w    -25.00  60.50   0.75    5.43    --   18.95 -99.00  90.00  114
 10  \w    -25.00  48.50   0.75    5.43    --   18.95 -99.00 -60.00   98
 11  \w    -88.00   2.00   0.75    5.43    --  -19.50 -57.00 -60.00  120
;
_diffrn_measurement_device 'four-circle diffractometer'
_diffrn_measurement_device_type 'Xcalibur, Eos'
_diffrn_measurement_method '\w scans'
_diffrn_orient_matrix_type 'CrysAlisPro convention (1999,Acta A55,543-557)'
_diffrn_orient_matrix_UB_11 0.0263385000
_diffrn_orient_matrix_UB_12 -0.0303107000
_diffrn_orient_matrix_UB_13 -0.0162561000
_diffrn_orient_matrix_UB_21 -0.0632525000
_diffrn_orient_matrix_UB_22 -0.0276024000
_diffrn_orient_matrix_UB_23 0.0069758000
_diffrn_orient_matrix_UB_31 -0.0524933000
_diffrn_orient_matrix_UB_32 0.0180708000
_diffrn_orient_matrix_UB_33 -0.0165691000
_diffrn_radiation_monochromator graphite
_diffrn_radiation_probe x-ray
_diffrn_radiation_type MoK\a
_diffrn_radiation_wavelength 0.71073
_diffrn_reflns_av_R_equivalents 0.0441
_diffrn_reflns_av_unetI/netI 0.0300
_diffrn_reflns_Laue_measured_fraction_full 0.996
_diffrn_reflns_Laue_measured_fraction_max 0.942
_diffrn_reflns_limit_h_max 11
_diffrn_reflns_limit_h_min -11
_diffrn_reflns_limit_k_max 21
_diffrn_reflns_limit_k_min -19
_diffrn_reflns_limit_l_max 40
_diffrn_reflns_limit_l_min -40
_diffrn_reflns_number 68028
_diffrn_reflns_point_group_measured_fraction_full 0.997
_diffrn_reflns_point_group_measured_fraction_max 0.915
_diffrn_reflns_theta_full 27.000
_diffrn_reflns_theta_max 29.345
_diffrn_reflns_theta_min 3.488
_diffrn_source 'fine-focus sealed X-ray tube'
_diffrn_source_type 'Enhance (Mo) X-ray Source'
_exptl_absorpt_coefficient_mu 0.079
_exptl_absorpt_correction_T_max 1.00000
_exptl_absorpt_correction_T_min 0.90296
_exptl_absorpt_correction_type multi-scan
_exptl_absorpt_process_details
;
CrysAlisPro 1.171.38.46 (Rigaku Oxford Diffraction, 2015)
Empirical absorption correction using spherical harmonics,
 implemented in SCALE3 ABSPACK scaling algorithm.
;
_exptl_crystal_colour colourless
_exptl_crystal_density_diffrn 1.226
_exptl_crystal_description block
_exptl_crystal_F_000 1536
_exptl_crystal_size_max 0.36
_exptl_crystal_size_mid 0.2
_exptl_crystal_size_min 0.2
_refine_diff_density_max 0.232
_refine_diff_density_min -0.211
_refine_diff_density_rms 0.044
_refine_ls_abs_structure_details
;
 Flack x determined using 3455 quotients [(I+)-(I-)]/[(I+)+(I-)]
 (Parsons, Flack and Wagner, Acta Cryst. B69 (2013) 249-259).
;
_refine_ls_abs_structure_Flack 0.4(2)
_refine_ls_extinction_method none
_refine_ls_goodness_of_fit_ref 1.038
_refine_ls_hydrogen_treatment constr
_refine_ls_matrix_type full
_refine_ls_number_parameters 466
_refine_ls_number_reflns 9588
_refine_ls_number_restraints 0
_refine_ls_restrained_S_all 1.038
_refine_ls_R_factor_all 0.0464
_refine_ls_R_factor_gt 0.0392
_refine_ls_shift/su_max 0.001
_refine_ls_shift/su_mean 0.000
_refine_ls_structure_factor_coef Fsqd
_refine_ls_weighting_details 'w=1/[\s^2^(Fo^2^)+(0.0472P)^2^+0.6668P] where P=(Fo^2^+2Fc^2^)/3'
_refine_ls_weighting_scheme calc
_refine_ls_wR_factor_gt 0.0888
_refine_ls_wR_factor_ref 0.0926
_reflns_Friedel_coverage 0.741
_reflns_Friedel_fraction_full 0.998
_reflns_Friedel_fraction_max 0.881
_reflns_number_gt 8654
_reflns_number_total 9588
_reflns_threshold_expression 'I > 2\s(I)'
_cod_data_source_file jo9b00961_si_002.cif
_cod_data_source_block 15a
_cod_depositor_comments
;

2020-08-12
Z value and formula fixed to values more according to usual
chemical conventions.                 miguel
;
_cod_original_formula_sum 'C45 H66 O6'
_cod_original_formula_weight 702.97
_cod_original_formula_moiety '3(C15 H22 O2)'
_cod_original_formula_units_Z 4
_cod_original_cell_volume 3807.37(9)
_cod_database_code 4034401
_shelxl_version_number 2014/6
_chemical_oxdiff_formula C15H22O2
_chemical_oxdiff_usercomment 'Dihydro mitchellene B'
_shelx_space_group_comment
;
The symmetry employed for this shelxl refinement is uniquely defined
by the following loop, which should always be used as a source of
symmetry information in preference to the above space-group names.
They are only intended as comments.
;
_shelx_estimated_absorpt_t_max 0.984
_shelx_estimated_absorpt_t_min 0.972
_reflns_odcompleteness_completeness 99.55
_reflns_odcompleteness_iscentric 1
_reflns_odcompleteness_theta 26.32
_olex2_refinement_description
;
1. Fixed Uiso
 At 1.2 times of:
  All C(H) groups, All C(H,H) groups
 At 1.5 times of:
  All C(H,H,H) groups
2.a Ternary CH refined with riding coordinates:
 C1A(H1A), C1B(H1B), C1C(H1C), C4A(H4A), C4B(H4B), C4C(H4C), C5A(H5A),
 C5B(H5B), C5C(H5C), C6A(H6A), C6B(H6B), C6C(H6C), C7A(H7A), C7B(H7B), C7C(H7C),
  C10A(H10A), C10B(H10B), C10C(H10C), C12A(H12A), C12B(H12B), C12C(H12C),
 C14A(H14A), C14B(H14B), C14C(H14C)
2.b Secondary CH2 refined with riding coordinates:
 C2A(H2AA,H2AB), C2B(H2BA,H2BB), C2C(H2CA,H2CB), C3A(H3AA,H3AB), C3B(H3BA,
 H3BB), C3C(H3CA,H3CB), C8A(H8AA,H8AB), C8B(H8BA,H8BB), C8C(H8CA,H8CB),
 C9A(H9AA,H9AB), C9B(H9BA,H9BB), C9C(H9CA,H9CB)
2.c Idealised Me refined as rotating group:
 C11A(H11A,H11B,H11C), C11B(H11D,H11E,H11F), C11C(H11G,H11H,H11I), C13A(H13A,
 H13B,H13C), C13B(H13D,H13E,H13F), C13C(H13G,H13H,H13I)
;
_olex2_submission_special_instructions 'No special instructions were received'
_oxdiff_exptl_absorpt_empirical_details
;
Empirical correction (ABSPACK) includes:
- Absorption correction using spherical harmonics
- Frame scaling
;
_oxdiff_exptl_absorpt_empirical_full_max 1.070
_oxdiff_exptl_absorpt_empirical_full_min 0.928

loop_
_space_group_symop_operation_xyz
'x, y, z'
'-x+1/2, -y, z+1/2'
'x+1/2, -y+1/2, -z'
'-x, y+1/2, -z+1/2'

loop_
_atom_site_label
_atom_site_type_symbol
_atom_site_fract_x
_atom_site_fract_y
_atom_site_fract_z
_atom_site_U_iso_or_equiv
_atom_site_adp_type
_atom_site_occupancy
_atom_site_site_symmetry_order
_atom_site_calc_flag
_atom_site_refinement_flags_posn
C1A C 0.3781(3) 1.03618(13) 0.95169(6) 0.0262(4) Uani 1 1 d .
H1A H 0.3179 1.0835 0.9667 0.031 Uiso 1 1 calc R
C1B C 0.2348(2) 0.69973(13) 0.94182(6) 0.0230(4) Uani 1 1 d .
H1B H 0.1769 0.7543 0.9361 0.028 Uiso 1 1 calc R
C1C C -0.3281(2) 0.86829(13) 0.56833(6) 0.0248(4) Uani 1 1 d .
H1C H -0.2747 0.9157 0.5514 0.030 Uiso 1 1 calc R
C2A C 0.2974(3) 0.95419(13) 0.96757(6) 0.0288(4) Uani 1 1 d .
H2AA H 0.3609 0.9057 0.9558 0.035 Uiso 1 1 calc R
H2AB H 0.3003 0.9519 1.0014 0.035 Uiso 1 1 calc R
C2B C 0.1245(2) 0.62941(13) 0.92358(6) 0.0247(4) Uani 1 1 d .
H2BA H 0.0193 0.6312 0.9400 0.030 Uiso 1 1 calc R
H2BB H 0.1757 0.5740 0.9299 0.030 Uiso 1 1 calc R
C2C C -0.2512(3) 0.78643(14) 0.55059(7) 0.0295(4) Uani 1 1 d .
H2CA H -0.2651 0.7839 0.5170 0.035 Uiso 1 1 calc R
H2CB H -0.3101 0.7378 0.5639 0.035 Uiso 1 1 calc R
C3A C 0.1211(3) 0.94566(12) 0.95158(6) 0.0248(4) Uani 1 1 d .
H3AA H 0.0770 0.8900 0.9608 0.030 Uiso 1 1 calc R
H3AB H 0.0534 0.9903 0.9657 0.030 Uiso 1 1 calc R
C3B C 0.0926(2) 0.63717(12) 0.87204(6) 0.0206(4) Uani 1 1 d .
H3BA H 0.0281 0.5882 0.8613 0.025 Uiso 1 1 calc R
H3BB H 0.0302 0.6893 0.8656 0.025 Uiso 1 1 calc R
C3C C -0.0696(3) 0.77812(13) 0.56195(7) 0.0288(4) Uani 1 1 d .
H3CA H -0.0291 0.7220 0.5522 0.035 Uiso 1 1 calc R
H3CB H -0.0068 0.8220 0.5455 0.035 Uiso 1 1 calc R
C4A C 0.1172(2) 0.95403(11) 0.90000(6) 0.0170(3) Uani 1 1 d .
H4A H 0.1881 0.9086 0.8870 0.020 Uiso 1 1 calc R
C4B C 0.2543(2) 0.63989(11) 0.84748(5) 0.0152(3) Uani 1 1 d .
H4B H 0.3120 0.5855 0.8538 0.018 Uiso 1 1 calc R
C4C C -0.0475(2) 0.78856(11) 0.61316(6) 0.0203(4) Uani 1 1 d .
H4C H -0.1128 0.7435 0.6286 0.024 Uiso 1 1 calc R
C5A C 0.1884(2) 1.03931(11) 0.88509(6) 0.0170(3) Uani 1 1 d .
H5A H 0.1236 1.0844 0.9006 0.020 Uiso 1 1 calc R
C5B C 0.3620(2) 0.71189(11) 0.86507(6) 0.0158(3) Uani 1 1 d .
H5B H 0.3011 0.7658 0.8602 0.019 Uiso 1 1 calc R
C5C C -0.1140(2) 0.87417(11) 0.62901(6) 0.0185(3) Uani 1 1 d .
H5C H -0.0566 0.9188 0.6110 0.022 Uiso 1 1 calc R
C6A C 0.1493(2) 1.04449(11) 0.83341(6) 0.0199(4) Uani 1 1 d .
H6A H 0.1147 1.1028 0.8245 0.024 Uiso 1 1 calc R
C6B C 0.5088(2) 0.71233(11) 0.83209(6) 0.0179(3) Uani 1 1 d .
H6B H 0.5446 0.7713 0.8250 0.021 Uiso 1 1 calc R
C6C C -0.0557(2) 0.88219(11) 0.67891(6) 0.0190(3) Uani 1 1 d .
H6C H -0.0190 0.9411 0.6857 0.023 Uiso 1 1 calc R
C7A C 0.2847(2) 1.01176(12) 0.80211(6) 0.0227(4) Uani 1 1 d .
H7A H 0.2758 1.0429 0.7725 0.027 Uiso 1 1 calc R
C7B C 0.6526(2) 0.65735(12) 0.84743(6) 0.0199(4) Uani 1 1 d .
H7B H 0.7539 0.6839 0.8351 0.024 Uiso 1 1 calc R
C7C C -0.1785(2) 0.85131(11) 0.71484(6) 0.0202(4) Uani 1 1 d .
H7C H -0.1612 0.8857 0.7431 0.024 Uiso 1 1 calc R
C8A C 0.4582(2) 1.02248(13) 0.81927(7) 0.0282(4) Uani 1 1 d .
H8AA H 0.4914 1.0822 0.8153 0.034 Uiso 1 1 calc R
H8AB H 0.5318 0.9872 0.8005 0.034 Uiso 1 1 calc R
C8B C 0.6763(2) 0.64645(13) 0.89890(6) 0.0224(4) Uani 1 1 d .
H8BA H 0.7487 0.5975 0.9043 0.027 Uiso 1 1 calc R
H8BB H 0.7314 0.6973 0.9111 0.027 Uiso 1 1 calc R
C8C C -0.3584(2) 0.85792(12) 0.70227(6) 0.0222(4) Uani 1 1 d .
H8CA H -0.4223 0.8222 0.7235 0.027 Uiso 1 1 calc R
H8CB H -0.3943 0.9171 0.7065 0.027 Uiso 1 1 calc R
C9A C 0.4779(2) 0.99786(13) 0.86950(7) 0.0252(4) Uani 1 1 d .
H9AA H 0.5922 1.0068 0.8790 0.030 Uiso 1 1 calc R
H9AB H 0.4518 0.9372 0.8734 0.030 Uiso 1 1 calc R
C9B C 0.5180(2) 0.63291(12) 0.92508(6) 0.0203(4) Uani 1 1 d .
H9BA H 0.5414 0.6296 0.9582 0.024 Uiso 1 1 calc R
H9BB H 0.4681 0.5788 0.9156 0.024 Uiso 1 1 calc R
C9C C -0.3957(2) 0.83090(12) 0.65335(6) 0.0212(4) Uani 1 1 d .
H9CA H -0.5131 0.8383 0.6471 0.025 Uiso 1 1 calc R
H9CB H -0.3686 0.7704 0.6494 0.025 Uiso 1 1 calc R
C10A C 0.3651(2) 1.05101(12) 0.89951(6) 0.0206(4) Uani 1 1 d .
H10A H 0.3933 1.1116 0.8939 0.025 Uiso 1 1 calc R
C10B C 0.3989(2) 0.70499(12) 0.91611(6) 0.0183(3) Uani 1 1 d .
H10B H 0.4533 0.7587 0.9256 0.022 Uiso 1 1 calc R
C10C C -0.2961(2) 0.88411(11) 0.61973(6) 0.0195(4) Uani 1 1 d .
H10C H -0.3238 0.9446 0.6258 0.023 Uiso 1 1 calc R
C11A C 0.5536(3) 1.04097(17) 0.96867(8) 0.0437(6) Uani 1 1 d .
H11A H 0.5549 1.0381 1.0021 0.066 Uiso 1 1 calc GR
H11B H 0.6025 1.0943 0.9587 0.066 Uiso 1 1 calc GR
H11C H 0.6158 0.9935 0.9561 0.066 Uiso 1 1 calc GR
C11B C 0.2570(3) 0.69271(17) 0.99345(7) 0.0355(5) Uani 1 1 d .
H11D H 0.1513 0.6989 1.0086 0.053 Uiso 1 1 calc GR
H11E H 0.3307 0.7373 1.0040 0.053 Uiso 1 1 calc GR
H11F H 0.3034 0.6374 1.0010 0.053 Uiso 1 1 calc GR
C11C C -0.5089(3) 0.87177(15) 0.55625(8) 0.0353(5) Uani 1 1 d .
H11G H -0.5214 0.8731 0.5230 0.053 Uiso 1 1 calc GR
H11H H -0.5574 0.9227 0.5695 0.053 Uiso 1 1 calc GR
H11I H -0.5637 0.8217 0.5685 0.053 Uiso 1 1 calc GR
C12A C -0.0438(2) 0.95179(12) 0.87431(6) 0.0216(4) Uani 1 1 d .
H12A H -0.1152 0.9970 0.8873 0.026 Uiso 1 1 calc R
C12B C 0.2604(2) 0.65543(11) 0.79589(6) 0.0170(3) Uani 1 1 d .
H12B H 0.2063 0.7108 0.7896 0.020 Uiso 1 1 calc R
C12C C 0.1226(2) 0.78761(12) 0.63413(7) 0.0232(4) Uani 1 1 d .
H12C H 0.1891 0.8317 0.6183 0.028 Uiso 1 1 calc R
C13A C -0.1380(3) 0.86928(13) 0.87560(8) 0.0314(4) Uani 1 1 d .
H13A H -0.2354 0.8743 0.8565 0.047 Uiso 1 1 calc GR
H13B H -0.1702 0.8569 0.9071 0.047 Uiso 1 1 calc GR
H13C H -0.0692 0.8235 0.8640 0.047 Uiso 1 1 calc GR
C13B C 0.1823(2) 0.58954(12) 0.76537(6) 0.0218(4) Uani 1 1 d .
H13D H 0.2308 0.5342 0.7716 0.033 Uiso 1 1 calc GR
H13E H 0.2006 0.6045 0.7333 0.033 Uiso 1 1 calc GR
H13F H 0.0652 0.5873 0.7715 0.033 Uiso 1 1 calc GR
C13C C 0.2139(3) 0.70420(13) 0.63096(8) 0.0313(4) Uani 1 1 d .
H13G H 0.3172 0.7087 0.6475 0.047 Uiso 1 1 calc GR
H13H H 0.2355 0.6910 0.5988 0.047 Uiso 1 1 calc GR
H13I H 0.1478 0.6592 0.6445 0.047 Uiso 1 1 calc GR
O14A O 0.08092(17) 0.90785(9) 0.80296(4) 0.0258(3) Uani 1 1 d .
O14B O 0.52025(15) 0.58379(8) 0.78846(4) 0.0229(3) Uani 1 1 d .
O14C O 0.02585(16) 0.74758(8) 0.70934(5) 0.0243(3) Uani 1 1 d .
C14A C 0.0090(2) 0.97987(12) 0.82654(6) 0.0231(4) Uani 1 1 d .
H14A H -0.0834 1.0048 0.8089 0.028 Uiso 1 1 calc R
C14B C 0.4435(2) 0.66706(11) 0.78863(6) 0.0193(4) Uani 1 1 d .
H14B H 0.4680 0.6996 0.7602 0.023 Uiso 1 1 calc R
C14C C 0.0878(2) 0.81879(12) 0.68262(7) 0.0224(4) Uani 1 1 d .
H14C H 0.1859 0.8450 0.6970 0.027 Uiso 1 1 calc R
O15A O 0.3237(2) 0.86542(9) 0.77830(5) 0.0317(3) Uani 1 1 d .
O15B O 0.69622(19) 0.50871(10) 0.82939(6) 0.0391(4) Uani 1 1 d .
O15C O -0.19853(19) 0.70829(9) 0.74590(5) 0.0306(3) Uani 1 1 d .
C15A C 0.2399(2) 0.92106(12) 0.79305(6) 0.0221(4) Uani 1 1 d .
C15B C 0.6290(2) 0.57478(13) 0.82254(6) 0.0243(4) Uani 1 1 d .
C15C C -0.1247(2) 0.76197(12) 0.72537(6) 0.0224(4) Uani 1 1 d .

loop_
_atom_site_aniso_label
_atom_site_aniso_U_11
_atom_site_aniso_U_22
_atom_site_aniso_U_33
_atom_site_aniso_U_23
_atom_site_aniso_U_13
_atom_site_aniso_U_12
C1A 0.0333(11) 0.0255(10) 0.0199(9) -0.0043(7) -0.0049(8) -0.0011(9)
C1B 0.0202(9) 0.0310(10) 0.0179(8) -0.0044(7) 0.0015(7) 0.0068(8)
C1C 0.0283(10) 0.0245(10) 0.0217(9) 0.0053(7) -0.0026(8) -0.0033(8)
C2A 0.0408(12) 0.0294(10) 0.0163(8) 0.0023(7) -0.0050(8) 0.0001(9)
C2B 0.0167(8) 0.0345(11) 0.0229(9) 0.0034(8) 0.0054(7) 0.0013(8)
C2C 0.0405(12) 0.0297(10) 0.0183(9) -0.0017(8) -0.0009(8) -0.0026(9)
C3A 0.0336(11) 0.0238(9) 0.0169(8) 0.0021(7) 0.0054(8) -0.0014(8)
C3B 0.0144(8) 0.0244(9) 0.0229(8) -0.0012(7) -0.0005(7) 0.0015(7)
C3C 0.0370(11) 0.0276(10) 0.0218(9) -0.0020(8) 0.0072(8) 0.0027(9)
C4A 0.0171(8) 0.0148(8) 0.0190(8) 0.0016(6) 0.0023(7) 0.0006(7)
C4B 0.0138(8) 0.0147(8) 0.0171(7) 0.0002(6) -0.0023(6) 0.0009(6)
C4C 0.0216(8) 0.0183(8) 0.0209(8) 0.0001(7) 0.0051(7) -0.0005(7)
C5A 0.0196(8) 0.0147(8) 0.0168(8) 0.0014(6) 0.0019(7) 0.0023(7)
C5B 0.0172(8) 0.0145(8) 0.0158(7) -0.0008(6) -0.0024(6) 0.0010(7)
C5C 0.0207(9) 0.0143(8) 0.0206(8) 0.0013(6) 0.0036(7) -0.0027(7)
C6A 0.0250(9) 0.0154(8) 0.0193(8) 0.0055(6) -0.0009(7) 0.0021(7)
C6B 0.0187(8) 0.0186(8) 0.0163(8) 0.0013(6) -0.0014(6) -0.0049(7)
C6C 0.0181(8) 0.0155(8) 0.0234(8) -0.0022(7) 0.0003(7) -0.0031(6)
C7A 0.0315(10) 0.0219(9) 0.0148(8) 0.0039(7) 0.0040(7) -0.0019(8)
C7B 0.0139(8) 0.0281(10) 0.0179(8) -0.0007(7) 0.0017(6) -0.0029(7)
C7C 0.0239(9) 0.0201(9) 0.0167(8) -0.0040(6) 0.0016(7) -0.0013(7)
C8A 0.0269(10) 0.0314(10) 0.0263(10) -0.0033(8) 0.0091(8) -0.0069(8)
C8B 0.0159(8) 0.0334(10) 0.0180(8) -0.0011(7) -0.0024(7) 0.0022(8)
C8C 0.0218(9) 0.0225(9) 0.0223(9) -0.0019(7) 0.0059(7) 0.0004(7)
C9A 0.0170(8) 0.0291(10) 0.0297(10) -0.0042(8) 0.0003(8) -0.0018(8)
C9B 0.0164(8) 0.0296(10) 0.0150(8) 0.0018(7) -0.0013(7) 0.0027(7)
C9C 0.0181(8) 0.0216(9) 0.0240(9) -0.0002(7) 0.0014(7) -0.0017(7)
C10A 0.0231(9) 0.0190(8) 0.0199(8) -0.0016(7) -0.0004(7) -0.0039(7)
C10B 0.0179(8) 0.0227(9) 0.0144(7) -0.0037(6) -0.0011(6) 0.0017(7)
C10C 0.0205(9) 0.0153(8) 0.0228(9) 0.0007(6) 0.0008(7) -0.0012(7)
C11A 0.0468(14) 0.0478(14) 0.0364(12) -0.0032(11) -0.0190(11) -0.0099(12)
C11B 0.0281(11) 0.0604(15) 0.0181(9) -0.0062(9) 0.0048(8) 0.0047(11)
C11C 0.0358(12) 0.0393(12) 0.0307(10) 0.0045(9) -0.0096(9) -0.0032(10)
C12A 0.0163(8) 0.0198(9) 0.0286(9) 0.0011(7) 0.0010(7) 0.0021(7)
C12B 0.0198(8) 0.0154(8) 0.0158(7) 0.0017(6) -0.0041(7) -0.0009(7)
C12C 0.0181(8) 0.0214(9) 0.0302(9) 0.0014(7) 0.0070(7) -0.0015(7)
C13A 0.0236(10) 0.0281(10) 0.0424(12) 0.0012(9) 0.0008(9) -0.0052(8)
C13B 0.0245(9) 0.0192(9) 0.0218(8) -0.0010(7) -0.0060(7) -0.0022(7)
C13C 0.0234(10) 0.0270(10) 0.0435(12) 0.0004(9) 0.0082(9) 0.0040(8)
O14A 0.0294(7) 0.0265(7) 0.0214(6) -0.0033(5) -0.0050(5) -0.0025(6)
O14B 0.0199(6) 0.0280(7) 0.0208(6) -0.0079(5) 0.0012(5) 0.0010(5)
O14C 0.0240(7) 0.0225(6) 0.0264(7) 0.0047(5) 0.0015(6) 0.0017(5)
C14A 0.0224(9) 0.0211(9) 0.0259(9) 0.0026(7) -0.0068(8) 0.0040(7)
C14B 0.0234(9) 0.0209(9) 0.0137(7) 0.0004(6) -0.0013(7) -0.0041(7)
C14C 0.0188(8) 0.0199(8) 0.0284(9) 0.0010(7) -0.0011(7) -0.0036(7)
O15A 0.0433(9) 0.0271(7) 0.0247(7) -0.0026(6) 0.0069(6) 0.0022(7)
O15B 0.0346(8) 0.0369(9) 0.0458(9) -0.0115(7) -0.0079(7) 0.0153(7)
O15C 0.0363(8) 0.0267(7) 0.0288(7) 0.0065(6) 0.0081(6) -0.0002(6)
C15A 0.0303(10) 0.0251(9) 0.0109(7) 0.0027(7) -0.0023(7) -0.0011(8)
C15B 0.0183(9) 0.0312(10) 0.0233(9) -0.0047(8) 0.0031(7) 0.0022(8)
C15C 0.0259(9) 0.0227(9) 0.0186(8) -0.0013(7) -0.0005(7) -0.0006(8)

loop_
_atom_type_symbol
_atom_type_description
_atom_type_scat_dispersion_real
_atom_type_scat_dispersion_imag
_atom_type_scat_source
C C 0.0033 0.0016 'International Tables Vol C Tables 4.2.6.8 and 6.1.1.4'
H H 0.0000 0.0000 'International Tables Vol C Tables 4.2.6.8 and 6.1.1.4'
O O 0.0106 0.0060 'International Tables Vol C Tables 4.2.6.8 and 6.1.1.4'

loop_
_geom_angle_atom_site_label_1
_geom_angle_atom_site_label_2
_geom_angle_atom_site_label_3
_geom_angle
C2A C1A H1A 106.7
C2A C1A C10A 113.48(15)
C10A C1A H1A 106.7
C11A C1A H1A 106.7
C11A C1A C2A 110.64(18)
C11A C1A C10A 112.24(18)
C2B C1B H1B 106.7
C2B C1B C10B 112.70(15)
C10B C1B H1B 106.7
C11B C1B H1B 106.7
C11B C1B C2B 111.27(17)
C11B C1B C10B 112.42(16)
C2C C1C H1C 106.6
C2C C1C C10C 113.33(16)
C10C C1C H1C 106.6
C11C C1C H1C 106.6
C11C C1C C2C 110.67(18)
C11C C1C C10C 112.60(17)
C1A C2A H2AA 109.0
C1A C2A H2AB 109.0
H2AA C2A H2AB 107.8
C3A C2A C1A 113.13(17)
C3A C2A H2AA 109.0
C3A C2A H2AB 109.0
C1B C2B H2BA 109.1
C1B C2B H2BB 109.1
C1B C2B C3B 112.66(16)
H2BA C2B H2BB 107.8
C3B C2B H2BA 109.1
C3B C2B H2BB 109.1
C1C C2C H2CA 108.8
C1C C2C H2CB 108.8
C1C C2C C3C 113.59(17)
H2CA C2C H2CB 107.7
C3C C2C H2CA 108.8
C3C C2C H2CB 108.8
C2A C3A H3AA 110.0
C2A C3A H3AB 110.0
H3AA C3A H3AB 108.4
C4A C3A C2A 108.48(16)
C4A C3A H3AA 110.0
C4A C3A H3AB 110.0
C2B C3B H3BA 110.0
C2B C3B H3BB 110.0
H3BA C3B H3BB 108.3
C4B C3B C2B 108.61(14)
C4B C3B H3BA 110.0
C4B C3B H3BB 110.0
C2C C3C H3CA 110.0
C2C C3C H3CB 110.0
H3CA C3C H3CB 108.3
C4C C3C C2C 108.69(16)
C4C C3C H3CA 110.0
C4C C3C H3CB 110.0
C3A C4A H4A 107.6
C3A C4A C5A 110.62(14)
C3A C4A C12A 120.53(16)
C5A C4A H4A 107.6
C12A C4A H4A 107.6
C12A C4A C5A 102.21(14)
C3B C4B H4B 107.7
C3B C4B C5B 111.68(14)
C3B C4B C12B 120.18(14)
C5B C4B H4B 107.7
C12B C4B H4B 107.7
C12B C4B C5B 101.12(13)
C3C C4C H4C 107.6
C3C C4C C5C 110.62(15)
C3C C4C C12C 120.33(16)
C5C C4C H4C 107.6
C12C C4C H4C 107.6
C12C C4C C5C 102.33(15)
C4A C5A H5A 107.2
C4A C5A C6A 104.19(14)
C6A C5A H5A 107.2
C10A C5A C4A 113.06(14)
C10A C5A H5A 107.2
C10A C5A C6A 117.53(15)
C4B C5B H5B 107.4
C4B C5B C6B 104.16(13)
C6B C5B H5B 107.4
C10B C5B C4B 112.96(14)
C10B C5B H5B 107.4
C10B C5B C6B 117.13(14)
C4C C5C H5C 107.2
C4C C5C C6C 104.39(14)
C6C C5C H5C 107.2
C10C C5C C4C 112.72(15)
C10C C5C H5C 107.2
C10C C5C C6C 117.63(15)
C5A C6A H6A 111.3
C5A C6A C14A 104.22(14)
C7A C6A C5A 114.55(15)
C7A C6A H6A 111.3
C7A C6A C14A 103.82(15)
C14A C6A H6A 111.3
C5B C6B H6B 111.3
C5B C6B C14B 103.86(14)
C7B C6B C5B 114.58(14)
C7B C6B H6B 111.3
C7B C6B C14B 104.09(14)
C14B C6B H6B 111.3
C5C C6C H6C 111.0
C5C C6C C14C 104.42(14)
C7C C6C C5C 114.70(15)
C7C C6C H6C 111.0
C7C C6C C14C 104.20(14)
C14C C6C H6C 111.0
C6A C7A H7A 107.4
C8A C7A C6A 116.48(15)
C8A C7A H7A 107.4
C15A C7A C6A 104.52(15)
C15A C7A H7A 107.4
C15A C7A C8A 113.16(16)
C6B C7B H7B 107.3
C8B C7B C6B 116.76(15)
C8B C7B H7B 107.3
C15B C7B C6B 104.52(14)
C15B C7B H7B 107.3
C15B C7B C8B 113.23(16)
C6C C7C H7C 107.4
C8C C7C C6C 116.67(15)
C8C C7C H7C 107.4
C15C C7C C6C 104.17(15)
C15C C7C H7C 107.4
C15C C7C C8C 113.33(16)
C7A C8A H8AA 109.0
C7A C8A H8AB 109.0
C7A C8A C9A 112.84(15)
H8AA C8A H8AB 107.8
C9A C8A H8AA 109.0
C9A C8A H8AB 109.0
C7B C8B H8BA 108.8
C7B C8B H8BB 108.8
H8BA C8B H8BB 107.7
C9B C8B C7B 113.71(14)
C9B C8B H8BA 108.8
C9B C8B H8BB 108.8
C7C C8C H8CA 108.8
C7C C8C H8CB 108.8
H8CA C8C H8CB 107.7
C9C C8C C7C 113.64(15)
C9C C8C H8CA 108.8
C9C C8C H8CB 108.8
C8A C9A H9AA 109.6
C8A C9A H9AB 109.6
C8A C9A C10A 110.34(16)
H9AA C9A H9AB 108.1
C10A C9A H9AA 109.6
C10A C9A H9AB 109.6
C8B C9B H9BA 109.5
C8B C9B H9BB 109.5
C8B C9B C10B 110.84(15)
H9BA C9B H9BB 108.1
C10B C9B H9BA 109.5
C10B C9B H9BB 109.5
C8C C9C H9CA 109.7
C8C C9C H9CB 109.7
C8C C9C C10C 109.97(15)
H9CA C9C H9CB 108.2
C10C C9C H9CA 109.7
C10C C9C H9CB 109.7
C1A C10A H10A 107.0
C5A C10A C1A 108.70(15)
C5A C10A C9A 110.60(15)
C5A C10A H10A 107.0
C9A C10A C1A 116.17(16)
C9A C10A H10A 107.0
C1B C10B H10B 107.5
C5B C10B C1B 107.84(14)
C5B C10B H10B 107.5
C9B C10B C1B 115.81(15)
C9B C10B C5B 110.41(14)
C9B C10B H10B 107.5
C1C C10C H10C 106.8
C5C C10C C1C 108.81(15)
C5C C10C C9C 110.61(15)
C5C C10C H10C 106.8
C9C C10C C1C 116.39(15)
C9C C10C H10C 106.8
C1A C11A H11A 109.5
C1A C11A H11B 109.5
C1A C11A H11C 109.5
H11A C11A H11B 109.5
H11A C11A H11C 109.5
H11B C11A H11C 109.5
C1B C11B H11D 109.5
C1B C11B H11E 109.5
C1B C11B H11F 109.5
H11D C11B H11E 109.5
H11D C11B H11F 109.5
H11E C11B H11F 109.5
C1C C11C H11G 109.5
C1C C11C H11H 109.5
C1C C11C H11I 109.5
H11G C11C H11H 109.5
H11G C11C H11I 109.5
H11H C11C H11I 109.5
C4A C12A H12A 107.8
C4A C12A C14A 101.41(14)
C13A C12A C4A 116.81(16)
C13A C12A H12A 107.8
C13A C12A C14A 114.66(16)
C14A C12A H12A 107.8
C4B C12B H12B 107.9
C4B C12B C14B 100.87(13)
C13B C12B C4B 117.17(15)
C13B C12B H12B 107.9
C13B C12B C14B 114.66(15)
C14B C12B H12B 107.9
C4C C12C H12C 107.9
C4C C12C C14C 101.46(14)
C13C C12C C4C 115.82(16)
C13C C12C H12C 107.9
C13C C12C C14C 115.39(16)
C14C C12C H12C 107.9
C12A C13A H13A 109.5
C12A C13A H13B 109.5
C12A C13A H13C 109.5
H13A C13A H13B 109.5
H13A C13A H13C 109.5
H13B C13A H13C 109.5
C12B C13B H13D 109.5
C12B C13B H13E 109.5
C12B C13B H13F 109.5
H13D C13B H13E 109.5
H13D C13B H13F 109.5
H13E C13B H13F 109.5
C12C C13C H13G 109.5
C12C C13C H13H 109.5
C12C C13C H13I 109.5
H13G C13C H13H 109.5
H13G C13C H13I 109.5
H13H C13C H13I 109.5
C15A O14A C14A 111.82(15)
C15B O14B C14B 112.30(14)
C15C O14C C14C 112.13(14)
C6A C14A H14A 111.8
C12A C14A C6A 106.46(14)
C12A C14A H14A 111.8
O14A C14A C6A 105.98(15)
O14A C14A C12A 108.68(14)
O14A C14A H14A 111.8
C6B C14B H14B 112.0
C12B C14B C6B 106.31(14)
C12B C14B H14B 112.0
O14B C14B C6B 105.64(13)
O14B C14B C12B 108.43(14)
O14B C14B H14B 112.0
C6C C14C H14C 112.0
C12C C14C C6C 106.60(15)
C12C C14C H14C 112.0
O14C C14C C6C 105.70(14)
O14C C14C C12C 108.20(14)
O14C C14C H14C 112.0
O14A C15A C7A 110.18(16)
O15A C15A C7A 128.60(19)
O15A C15A O14A 121.20(18)
O14B C15B C7B 110.56(16)
O15B C15B C7B 127.96(18)
O15B C15B O14B 121.46(18)
O14C C15C C7C 110.89(16)
O15C C15C C7C 127.84(18)
O15C C15C O14C 121.25(17)

loop_
_geom_bond_atom_site_label_1
_geom_bond_atom_site_label_2
_geom_bond_distance
C1A H1A 1.0000
C1A C2A 1.530(3)
C1A C10A 1.549(2)
C1A C11A 1.527(3)
C1B H1B 1.0000
C1B C2B 1.532(3)
C1B C10B 1.546(3)
C1B C11B 1.526(3)
C1C H1C 1.0000
C1C C2C 1.532(3)
C1C C10C 1.548(3)
C1C C11C 1.528(3)
C2A H2AA 0.9900
C2A H2AB 0.9900
C2A C3A 1.529(3)
C2B H2BA 0.9900
C2B H2BB 0.9900
C2B C3B 1.536(3)
C2C H2CA 0.9900
C2C H2CB 0.9900
C2C C3C 1.535(3)
C3A H3AA 0.9900
C3A H3AB 0.9900
C3A C4A 1.516(2)
C3B H3BA 0.9900
C3B H3BB 0.9900
C3B C4B 1.512(2)
C3C H3CA 0.9900
C3C H3CB 0.9900
C3C C4C 1.519(3)
C4A H4A 1.0000
C4A C5A 1.535(2)
C4A C12A 1.522(2)
C4B H4B 1.0000
C4B C5B 1.532(2)
C4B C12B 1.531(2)
C4C H4C 1.0000
C4C C5C 1.533(2)
C4C C12C 1.527(3)
C5A H5A 1.0000
C5A C6A 1.548(2)
C5A C10A 1.524(3)
C5B H5B 1.0000
C5B C6B 1.545(2)
C5B C10B 1.528(2)
C5C H5C 1.0000
C5C C6C 1.542(2)
C5C C10C 1.529(3)
C6A H6A 1.0000
C6A C7A 1.531(3)
C6A C14A 1.554(3)
C6B H6B 1.0000
C6B C7B 1.535(3)
C6B C14B 1.555(2)
C6C H6C 1.0000
C6C C7C 1.537(3)
C6C C14C 1.553(3)
C7A H7A 1.0000
C7A C8A 1.522(3)
C7A C15A 1.505(3)
C7B H7B 1.0000
C7B C8B 1.529(2)
C7B C15B 1.509(3)
C7C H7C 1.0000
C7C C8C 1.528(3)
C7C C15C 1.513(3)
C8A H8AA 0.9900
C8A H8AB 0.9900
C8A C9A 1.529(3)
C8B H8BA 0.9900
C8B H8BB 0.9900
C8B C9B 1.525(2)
C8C H8CA 0.9900
C8C H8CB 0.9900
C8C C9C 1.525(3)
C9A H9AA 0.9900
C9A H9AB 0.9900
C9A C10A 1.530(3)
C9B H9BA 0.9900
C9B H9BB 0.9900
C9B C10B 1.526(2)
C9C H9CA 0.9900
C9C H9CB 0.9900
C9C C10C 1.532(3)
C10A H10A 1.0000
C10B H10B 1.0000
C10C H10C 1.0000
C11A H11A 0.9800
C11A H11B 0.9800
C11A H11C 0.9800
C11B H11D 0.9800
C11B H11E 0.9800
C11B H11F 0.9800
C11C H11G 0.9800
C11C H11H 0.9800
C11C H11I 0.9800
C12A H12A 1.0000
C12A C13A 1.519(3)
C12A C14A 1.530(3)
C12B H12B 1.0000
C12B C13B 1.516(2)
C12B C14B 1.531(2)
C12C H12C 1.0000
C12C C13C 1.521(3)
C12C C14C 1.529(3)
C13A H13A 0.9800
C13A H13B 0.9800
C13A H13C 0.9800
C13B H13D 0.9800
C13B H13E 0.9800
C13B H13F 0.9800
C13C H13G 0.9800
C13C H13H 0.9800
C13C H13I 0.9800
O14A C14A 1.458(2)
O14A C15A 1.355(2)
O14B C14B 1.461(2)
O14B C15B 1.347(2)
O14C C14C 1.463(2)
O14C C15C 1.343(2)
C14A H14A 1.0000
C14B H14B 1.0000
C14C H14C 1.0000
O15A C15A 1.198(2)
O15B C15B 1.200(2)
O15C C15C 1.205(2)

loop_
_geom_torsion_atom_site_label_1
_geom_torsion_atom_site_label_2
_geom_torsion_atom_site_label_3
_geom_torsion_atom_site_label_4
_geom_torsion
C1A C2A C3A C4A 55.6(2)
C1B C2B C3B C4B 55.3(2)
C1C C2C C3C C4C 54.4(2)
C2A C1A C10A C5A 49.9(2)
C2A C1A C10A C9A -75.6(2)
C2A C3A C4A C5A -58.5(2)
C2A C3A C4A C12A -177.47(16)
C2B C1B C10B C5B 53.3(2)
C2B C1B C10B C9B -70.9(2)
C2B C3B C4B C5B -56.42(19)
C2B C3B C4B C12B -174.53(16)
C2C C1C C10C C5C 50.1(2)
C2C C1C C10C C9C -75.7(2)
C2C C3C C4C C5C -58.0(2)
C2C C3C C4C C12C -176.98(17)
C3A C4A C5A C6A -170.70(15)
C3A C4A C5A C10A 60.56(19)
C3A C4A C12A C13A -65.5(2)
C3A C4A C12A C14A 169.09(15)
C3B C4B C5B C6B -172.52(14)
C3B C4B C5B C10B 59.33(19)
C3B C4B C12B C13B -63.7(2)
C3B C4B C12B C14B 171.16(15)
C3C C4C C5C C6C -170.09(16)
C3C C4C C5C C10C 61.1(2)
C3C C4C C12C C13C -66.0(2)
C3C C4C C12C C14C 168.23(16)
C4A C5A C6A C7A -93.10(17)
C4A C5A C6A C14A 19.64(17)
C4A C5A C10A C1A -53.94(19)
C4A C5A C10A C9A 74.71(18)
C4A C12A C14A C6A -33.92(18)
C4A C12A C14A O14A 79.84(17)
C4B C5B C6B C7B -91.29(16)
C4B C5B C6B C14B 21.59(17)
C4B C5B C10B C1B -55.23(19)
C4B C5B C10B C9B 72.20(18)
C4B C12B C14B C6B -34.76(17)
C4B C12B C14B O14B 78.42(15)
C4C C5C C6C C7C -93.66(17)
C4C C5C C6C C14C 19.74(17)
C4C C5C C10C C1C -54.98(19)
C4C C5C C10C C9C 74.06(19)
C4C C12C C14C C6C -33.08(18)
C4C C12C C14C O14C 80.21(17)
C5A C4A C12A C13A 171.37(16)
C5A C4A C12A C14A 46.00(16)
C5A C6A C7A C8A -31.2(2)
C5A C6A C7A C15A 94.44(17)
C5A C6A C14A C12A 8.81(18)
C5A C6A C14A O14A -106.78(15)
C5B C4B C12B C13B 172.99(15)
C5B C4B C12B C14B 47.81(16)
C5B C6B C7B C8B -29.9(2)
C5B C6B C7B C15B 96.05(17)
C5B C6B C14B C12B 8.28(18)
C5B C6B C14B O14B -106.80(15)
C5C C4C C12C C13C 170.90(15)
C5C C4C C12C C14C 45.16(17)
C5C C6C C7C C8C -28.9(2)
C5C C6C C7C C15C 96.81(17)
C5C C6C C14C C12C 8.34(18)
C5C C6C C14C O14C -106.65(15)
C6A C5A C10A C1A -175.42(15)
C6A C5A C10A C9A -46.8(2)
C6A C7A C8A C9A 44.9(2)
C6A C7A C15A O14A 18.23(18)
C6A C7A C15A O15A -163.42(18)
C6B C5B C10B C1B -176.26(15)
C6B C5B C10B C9B -48.8(2)
C6B C7B C8B C9B 41.6(2)
C6B C7B C15B O14B 14.93(19)
C6B C7B C15B O15B -167.0(2)
C6C C5C C10C C1C -176.53(15)
C6C C5C C10C C9C -47.5(2)
C6C C7C C8C C9C 42.7(2)
C6C C7C C15C O14C 14.45(19)
C6C C7C C15C O15C -166.98(19)
C7A C6A C14A C12A 129.06(15)
C7A C6A C14A O14A 13.46(17)
C7A C8A C9A C10A -58.4(2)
C7B C6B C14B C12B 128.53(14)
C7B C6B C14B O14B 13.45(17)
C7B C8B C9B C10B -56.0(2)
C7C C6C C14C C12C 129.01(15)
C7C C6C C14C O14C 14.02(18)
C7C C8C C9C C10C -57.6(2)
C8A C7A C15A O14A 145.94(15)
C8A C7A C15A O15A -35.7(3)
C8A C9A C10A C1A -177.02(16)
C8A C9A C10A C5A 58.5(2)
C8B C7B C15B O14B 143.05(15)
C8B C7B C15B O15B -38.8(3)
C8B C9B C10B C1B -178.46(15)
C8B C9B C10B C5B 58.65(19)
C8C C7C C15C O14C 142.25(15)
C8C C7C C15C O15C -39.2(3)
C8C C9C C10C C1C -176.27(16)
C8C C9C C10C C5C 58.90(19)
C10A C1A C2A C3A -52.8(2)
C10A C5A C6A C7A 32.9(2)
C10A C5A C6A C14A 145.61(15)
C10B C1B C2B C3B -55.5(2)
C10B C5B C6B C7B 34.3(2)
C10B C5B C6B C14B 147.13(15)
C10C C1C C2C C3C -51.8(2)
C10C C5C C6C C7C 32.1(2)
C10C C5C C6C C14C 145.50(15)
C11A C1A C2A C3A -179.97(17)
C11A C1A C10A C5A 176.24(18)
C11A C1A C10A C9A 50.8(2)
C11B C1B C2B C3B 177.13(16)
C11B C1B C10B C5B -179.94(17)
C11B C1B C10B C9B 55.8(2)
C11C C1C C2C C3C -179.40(16)
C11C C1C C10C C5C 176.64(17)
C11C C1C C10C C9C 50.9(2)
C12A C4A C5A C6A -41.15(16)
C12A C4A C5A C10A -169.89(14)
C12B C4B C5B C6B -43.52(16)
C12B C4B C5B C10B -171.66(14)
C12C C4C C5C C6C -40.71(17)
C12C C4C C5C C10C -169.50(14)
C13A C12A C14A C6A -160.71(16)
C13A C12A C14A O14A -47.0(2)
C13B C12B C14B C6B -161.63(14)
C13B C12B C14B O14B -48.45(18)
C13C C12C C14C C6C -159.10(16)
C13C C12C C14C O14C -45.8(2)
C14A C6A C7A C8A -144.19(16)
C14A C6A C7A C15A -18.53(17)
C14A O14A C15A C7A -9.90(19)
C14A O14A C15A O15A 171.61(16)
C14B C6B C7B C8B -142.62(16)
C14B C6B C7B C15B -16.68(18)
C14B O14B C15B C7B -6.5(2)
C14B O14B C15B O15B 175.27(18)
C14C C6C C7C C8C -142.44(16)
C14C C6C C7C C15C -16.72(18)
C14C O14C C15C C7C -5.6(2)
C14C O14C C15C O15C 175.70(17)
C15A C7A C8A C9A -76.3(2)
C15A O14A C14A C6A -2.63(18)
C15A O14A C14A C12A -116.71(16)
C15B C7B C8B C9B -79.9(2)
C15B O14B C14B C6B -4.74(19)
C15B O14B C14B C12B -118.36(16)
C15C C7C C8C C9C -78.27(19)
C15C O14C C14C C6C -5.64(19)
C15C O14C C14C C12C -119.52(16)
